data_4514826
loop_
_publ_author_name
'Shon, Jong-Hwa'
'Sittel, Steven'
'Teets, Thomas S.'

_publ_section_title
;
 Synthesis and Characterization of Strong Cyclometalated Iridium
 Photoreductants for Application in Photocatalytic Aryl Bromide
 Hydrodebromination
;
_journal_issue 9
_journal_name_full 'ACS Catalysis'
_journal_page_first 8646
_journal_paper_doi 10.1021/acscatal.9b02759
_journal_volume 9
_journal_year 2019
_chemical_formula_sum 'C50 H52 Ir N4'
_chemical_formula_weight 901.15
_space_group_crystal_system monoclinic
_space_group_IT_number 14
_space_group_name_Hall '-P 2ybc'
_space_group_name_H-M_alt 'P 1 21/c 1'
_symmetry_space_group_name_Hall '-P 2ybc'
_symmetry_space_group_name_H-M 'P 1 21/c 1'
_atom_sites_solution_hydrogens geom
_audit_creation_method SHELXL-2014/7
_cell_angle_alpha 90
_cell_angle_beta 100.5515(10)
_cell_angle_gamma 90
_cell_formula_units_Z 4
_cell_length_a 20.5401(17)
_cell_length_b 12.5368(10)
_cell_length_c 16.2915(13)
_cell_measurement_reflns_used 9875
_cell_measurement_temperature 123(2)
_cell_measurement_theta_max 27.58
_cell_measurement_theta_min 2.54
_cell_volume 4124.2(6)
_computing_cell_refinement 'Bruker SAINT'
_computing_data_collection 'Bruker APEX2'
_computing_data_reduction 'Bruker SAINT'
_computing_molecular_graphics 'Bruker SHELXTL'
_computing_publication_material 'Bruker SHELXTL'
_computing_structure_refinement 'SHELXL-2014/7 (Sheldrick, 2014)'
_computing_structure_solution 'SHELXS-97 (Sheldrick 2008)'
_diffrn_ambient_temperature 123(2)
_diffrn_measured_fraction_theta_full 0.999
_diffrn_measured_fraction_theta_max 0.994
_diffrn_measurement_device_type 'Bruker APEX-II CCD'
_diffrn_measurement_method '\f and \w scans'
_diffrn_radiation_type MoK\a
_diffrn_radiation_wavelength 0.71073
_diffrn_reflns_av_R_equivalents 0.0286
_diffrn_reflns_av_unetI/netI 0.0346
_diffrn_reflns_Laue_measured_fraction_full 0.999
_diffrn_reflns_Laue_measured_fraction_max 0.994
_diffrn_reflns_limit_h_max 26
_diffrn_reflns_limit_h_min -24
_diffrn_reflns_limit_k_max 13
_diffrn_reflns_limit_k_min -16
_diffrn_reflns_limit_l_max 21
_diffrn_reflns_limit_l_min -21
_diffrn_reflns_number 25134
_diffrn_reflns_point_group_measured_fraction_full 0.999
_diffrn_reflns_point_group_measured_fraction_max 0.994
_diffrn_reflns_theta_full 25.242
_diffrn_reflns_theta_max 27.588
_diffrn_reflns_theta_min 1.912
_exptl_absorpt_coefficient_mu 3.277
_exptl_absorpt_correction_T_max 0.7456
_exptl_absorpt_correction_T_min 0.5231
_exptl_absorpt_correction_type multi-scan
_exptl_absorpt_process_details sadabs
_exptl_crystal_colour yellow
_exptl_crystal_density_diffrn 1.451
_exptl_crystal_description plate
_exptl_crystal_F_000 1828
_exptl_crystal_size_max 0.500
_exptl_crystal_size_mid 0.190
_exptl_crystal_size_min 0.030
_refine_diff_density_max 1.012
_refine_diff_density_min -0.762
_refine_diff_density_rms 0.084
_refine_ls_extinction_method none
_refine_ls_goodness_of_fit_ref 1.022
_refine_ls_hydrogen_treatment constr
_refine_ls_matrix_type full
_refine_ls_number_parameters 504
_refine_ls_number_reflns 9504
_refine_ls_number_restraints 0
_refine_ls_restrained_S_all 1.022
_refine_ls_R_factor_all 0.0269
_refine_ls_R_factor_gt 0.0212
_refine_ls_shift/su_max 0.006
_refine_ls_shift/su_mean 0.000
_refine_ls_structure_factor_coef Fsqd
_refine_ls_weighting_details 'w=1/[\s^2^(Fo^2^)+(0.0217P)^2^+0.7381P] where P=(Fo^2^+2Fc^2^)/3'
_refine_ls_weighting_scheme calc
_refine_ls_wR_factor_gt 0.0482
_refine_ls_wR_factor_ref 0.0504
_reflns_Friedel_coverage 0.000
_reflns_number_gt 8336
_reflns_number_total 9504
_reflns_threshold_expression 'I > 2\s(I)'
_cod_data_source_file cs9b02759_si_004.cif
_cod_data_source_block js10
_cod_database_code 4514826
_shelx_shelxl_version_number 2014/7
_shelx_space_group_comment
; 
The symmetry employed for this shelxl refinement is uniquely defined 
by the following loop, which should always be used as a source of 
symmetry information in preference to the above space-group names. 
They are only intended as comments. 
;
_shelx_estimated_absorpt_t_min 0.291
_shelx_estimated_absorpt_t_max 0.908

loop_
_space_group_symop_operation_xyz
'x, y, z'
'-x, y+1/2, -z+1/2'
'-x, -y, -z'
'x, -y-1/2, z-1/2'

loop_
_atom_site_label
_atom_site_type_symbol
_atom_site_fract_x
_atom_site_fract_y
_atom_site_fract_z
_atom_site_U_iso_or_equiv
_atom_site_adp_type
_atom_site_occupancy
_atom_site_site_symmetry_order
_atom_site_calc_flag
_atom_site_refinement_flags_posn
_atom_site_refinement_flags_adp
Ir1 Ir 0.71598(2) 1.93245(2) 0.81645(2) 0.01099(3) Uani 1 1 d . .
N1 N 0.65796(8) 2.00014(15) 0.89235(10) 0.0133(4) Uani 1 1 d . .
N2 N 0.77842(9) 1.85824(14) 0.75041(10) 0.0131(4) Uani 1 1 d . .
N3 N 0.62695(9) 1.91449(15) 0.72327(11) 0.0165(4) Uani 1 1 d . .
N4 N 0.73631(9) 2.07826(14) 0.75523(11) 0.0151(4) Uani 1 1 d . .
C1 C 0.53927(12) 1.9656(2) 0.60424(15) 0.0238(5) Uani 1 1 d . .
H1A H 0.5396 1.8930 0.5820 0.036 Uiso 1 1 calc R U
H1B H 0.5345 2.0169 0.5582 0.036 Uiso 1 1 calc R U
H1C H 0.5021 1.9734 0.6339 0.036 Uiso 1 1 calc R U
C1S C 0.9738(2) 0.5475(3) 0.9259(2) 0.0616(11) Uani 1 1 d . .
H1S H 0.9554 0.5802 0.8743 0.074 Uiso 1 1 calc R U
C2 C 0.60432(11) 1.98652(19) 0.66455(13) 0.0161(5) Uani 1 1 d . .
C2S C 0.95153(18) 0.5771(3) 0.9975(2) 0.0511(9) Uani 1 1 d . .
H2S H 0.9184 0.6303 0.9955 0.061 Uiso 1 1 calc R U
C3 C 0.63609(11) 2.08172(18) 0.65093(14) 0.0181(5) Uani 1 1 d . .
H3 H 0.6125 2.1253 0.6078 0.022 Uiso 1 1 calc R U
C3S C 0.97795(19) 0.5285(3) 1.0717(2) 0.0539(9) Uani 1 1 d . .
H3S H 0.9628 0.5476 1.1214 0.065 Uiso 1 1 calc R U
C4 C 0.69718(11) 2.12336(18) 0.69065(13) 0.0158(5) Uani 1 1 d . .
C5 C 0.71758(12) 2.22805(19) 0.65648(15) 0.0230(5) Uani 1 1 d . .
H5A H 0.7281 2.2799 0.7020 0.034 Uiso 1 1 calc R U
H5B H 0.6812 2.2553 0.6143 0.034 Uiso 1 1 calc R U
H5C H 0.7567 2.2167 0.6310 0.034 Uiso 1 1 calc R U
C12 C 0.64173(11) 2.10426(19) 0.89230(14) 0.0182(5) Uani 1 1 d . .
H12 H 0.6570 2.1504 0.8536 0.022 Uiso 1 1 calc R U
C13 C 0.60403(11) 2.1465(2) 0.94577(15) 0.0227(5) Uani 1 1 d . .
H13 H 0.5937 2.2204 0.9442 0.027 Uiso 1 1 calc R U
C14 C 0.58139(13) 2.0795(2) 1.00202(16) 0.0262(6) Uani 1 1 d . .
H14 H 0.5556 2.1070 1.0400 0.031 Uiso 1 1 calc R U
C15 C 0.59682(12) 1.9724(2) 1.00210(15) 0.0221(5) Uani 1 1 d . .
H15 H 0.5811 1.9255 1.0400 0.027 Uiso 1 1 calc R U
C16 C 0.63546(11) 1.93239(18) 0.94665(14) 0.0158(5) Uani 1 1 d . .
C21 C 0.69578(10) 1.80236(18) 0.88004(12) 0.0133(4) Uani 1 1 d . .
C22 C 0.71707(10) 1.69750(18) 0.87254(13) 0.0154(4) Uani 1 1 d . .
H22 H 0.7459 1.6833 0.8345 0.018 Uiso 1 1 calc R U
C23 C 0.69802(11) 1.61262(18) 0.91824(13) 0.0165(5) Uani 1 1 d . .
C24 C 0.65589(11) 1.63545(19) 0.97545(13) 0.0185(5) Uani 1 1 d . .
H24 H 0.6417 1.5791 1.0069 0.022 Uiso 1 1 calc R U
C25 C 0.63515(11) 1.73772(19) 0.98634(14) 0.0198(5) Uani 1 1 d . .
H25 H 0.6073 1.7516 1.0257 0.024 Uiso 1 1 calc R U
C26 C 0.65488(10) 1.82166(18) 0.93973(13) 0.0152(4) Uani 1 1 d . .
C32 C 0.76178(11) 1.83126(19) 0.66911(13) 0.0171(5) Uani 1 1 d . .
H32 H 0.7180 1.8455 0.6406 0.021 Uiso 1 1 calc R U
C33 C 0.80576(12) 1.7838(2) 0.62572(14) 0.0214(5) Uani 1 1 d . .
H33 H 0.7925 1.7656 0.5685 0.026 Uiso 1 1 calc R U
C34 C 0.86961(12) 1.7633(2) 0.66728(15) 0.0238(5) Uani 1 1 d . .
H34 H 0.9008 1.7301 0.6391 0.029 Uiso 1 1 calc R U
C35 C 0.88740(11) 1.79201(19) 0.75072(14) 0.0196(5) Uani 1 1 d . .
H35 H 0.9312 1.7789 0.7797 0.023 Uiso 1 1 calc R U
C36 C 0.84139(10) 1.83989(18) 0.79214(13) 0.0147(4) Uani 1 1 d . .
C41 C 0.80082(11) 1.93719(18) 0.90050(13) 0.0152(4) Uani 1 1 d . .
C42 C 0.81216(10) 1.98582(18) 0.97949(13) 0.0148(4) Uani 1 1 d . .
H42 H 0.7767 2.0231 0.9968 0.018 Uiso 1 1 calc R U
C43 C 0.87337(11) 1.98177(18) 1.03395(13) 0.0158(4) Uani 1 1 d . .
C44 C 0.92396(11) 1.92137(18) 1.01001(14) 0.0175(5) Uani 1 1 d . .
H44 H 0.9653 1.9149 1.0469 0.021 Uiso 1 1 calc R U
C45 C 0.91458(11) 1.87079(18) 0.93314(13) 0.0167(5) Uani 1 1 d . .
H45 H 0.9493 1.8295 0.9179 0.020 Uiso 1 1 calc R U
C46 C 0.85423(10) 1.88038(17) 0.87788(13) 0.0134(4) Uani 1 1 d . .
C51 C 0.58498(11) 1.82607(19) 0.73198(13) 0.0177(5) Uani 1 1 d . .
C52 C 0.52906(12) 1.8404(2) 0.76800(15) 0.0246(5) Uani 1 1 d . .
H52 H 0.5191 1.9089 0.7873 0.029 Uiso 1 1 calc R U
C53 C 0.48784(13) 1.7546(2) 0.77572(16) 0.0314(6) Uani 1 1 d . .
H53 H 0.4495 1.7647 0.7998 0.038 Uiso 1 1 calc R U
C54 C 0.50235(13) 1.6551(2) 0.74864(15) 0.0314(6) Uani 1 1 d . .
H54 H 0.4736 1.5968 0.7531 0.038 Uiso 1 1 calc R U
C55 C 0.55878(13) 1.6396(2) 0.71491(15) 0.0282(6) Uani 1 1 d . .
H55 H 0.5692 1.5705 0.6972 0.034 Uiso 1 1 calc R U
C56 C 0.60007(12) 1.72514(19) 0.70695(14) 0.0222(5) Uani 1 1 d . .
H56 H 0.6389 1.7143 0.6842 0.027 Uiso 1 1 calc R U
C61 C 0.80140(11) 2.12290(18) 0.78015(14) 0.0163(5) Uani 1 1 d . .
C62 C 0.81597(12) 2.19135(19) 0.84753(14) 0.0225(5) Uani 1 1 d . .
H62 H 0.7827 2.2088 0.8789 0.027 Uiso 1 1 calc R U
C63 C 0.87907(13) 2.2349(2) 0.86966(16) 0.0287(6) Uani 1 1 d . .
H63 H 0.8884 2.2831 0.9153 0.034 Uiso 1 1 calc R U
C64 C 0.92815(12) 2.2086(2) 0.82584(16) 0.0307(6) Uani 1 1 d . .
H64 H 0.9712 2.2384 0.8410 0.037 Uiso 1 1 calc R U
C65 C 0.91401(12) 2.1381(2) 0.75927(16) 0.0266(6) Uani 1 1 d . .
H65 H 0.9478 2.1188 0.7293 0.032 Uiso 1 1 calc R U
C66 C 0.85106(12) 2.09543(19) 0.73605(15) 0.0210(5) Uani 1 1 d . .
H66 H 0.8418 2.0476 0.6902 0.025 Uiso 1 1 calc R U
C101 C 0.72021(12) 1.49794(19) 0.90826(15) 0.0223(5) Uani 1 1 d . .
C102 C 0.76097(15) 1.4871(2) 0.83932(18) 0.0365(7) Uani 1 1 d . .
H10A H 0.7352 1.5134 0.7866 0.055 Uiso 1 1 calc R U
H10B H 0.7722 1.4119 0.8331 0.055 Uiso 1 1 calc R U
H10C H 0.8017 1.5289 0.8539 0.055 Uiso 1 1 calc R U
C103 C 0.76259(15) 1.4595(2) 0.99083(17) 0.0369(7) Uani 1 1 d . .
H10D H 0.8022 1.5042 1.0045 0.055 Uiso 1 1 calc R U
H10E H 0.7758 1.3852 0.9849 0.055 Uiso 1 1 calc R U
H10F H 0.7367 1.4647 1.0356 0.055 Uiso 1 1 calc R U
C104 C 0.65901(16) 1.4258(2) 0.8868(2) 0.0414(8) Uani 1 1 d . .
H10G H 0.6335 1.4288 0.9321 0.062 Uiso 1 1 calc R U
H10H H 0.6731 1.3522 0.8798 0.062 Uiso 1 1 calc R U
H10I H 0.6313 1.4504 0.8348 0.062 Uiso 1 1 calc R U
C201 C 0.88350(12) 2.04895(19) 1.11395(14) 0.0202(5) Uani 1 1 d . .
C202 C 0.82602(12) 2.0344(2) 1.16138(15) 0.0262(6) Uani 1 1 d . .
H20A H 0.8235 1.9595 1.1776 0.039 Uiso 1 1 calc R U
H20B H 0.7844 2.0553 1.1253 0.039 Uiso 1 1 calc R U
H20C H 0.8335 2.0793 1.2115 0.039 Uiso 1 1 calc R U
C203 C 0.88714(13) 2.1662(2) 1.08803(15) 0.0275(6) Uani 1 1 d . .
H20D H 0.8940 2.2114 1.1379 0.041 Uiso 1 1 calc R U
H20E H 0.8456 2.1863 1.0514 0.041 Uiso 1 1 calc R U
H20F H 0.9241 2.1756 1.0582 0.041 Uiso 1 1 calc R U
C204 C 0.94745(12) 2.0206(2) 1.17439(14) 0.0256(5) Uani 1 1 d . .
H20G H 0.9461 1.9455 1.1907 0.038 Uiso 1 1 calc R U
H20H H 0.9517 2.0658 1.2242 0.038 Uiso 1 1 calc R U
H20I H 0.9855 2.0323 1.1469 0.038 Uiso 1 1 calc R U

loop_
_atom_site_aniso_label
_atom_site_aniso_U_11
_atom_site_aniso_U_22
_atom_site_aniso_U_33
_atom_site_aniso_U_23
_atom_site_aniso_U_13
_atom_site_aniso_U_12
Ir1 0.01084(5) 0.01056(5) 0.01148(5) 0.00092(3) 0.00183(3) 0.00014(3)
N1 0.0098(8) 0.0159(10) 0.0135(9) -0.0006(7) 0.0003(7) 0.0001(7)
N2 0.0153(9) 0.0113(9) 0.0131(9) 0.0014(7) 0.0036(7) -0.0017(7)
N3 0.0125(9) 0.0205(10) 0.0156(9) 0.0019(8) 0.0003(7) -0.0007(8)
N4 0.0155(9) 0.0136(10) 0.0166(9) 0.0003(7) 0.0040(7) -0.0010(7)
C1 0.0204(12) 0.0288(14) 0.0201(12) 0.0030(10) -0.0015(10) -0.0007(11)
C1S 0.080(3) 0.065(3) 0.041(2) 0.0141(18) 0.0147(19) 0.015(2)
C2 0.0149(11) 0.0193(12) 0.0142(10) -0.0012(9) 0.0025(9) 0.0028(9)
C2S 0.058(2) 0.045(2) 0.053(2) 0.0063(16) 0.0191(18) 0.0103(17)
C3 0.0187(11) 0.0184(12) 0.0167(11) 0.0050(9) 0.0017(9) 0.0043(9)
C3S 0.072(2) 0.051(2) 0.0428(19) 0.0004(16) 0.0218(18) 0.004(2)
C4 0.0196(11) 0.0147(11) 0.0143(10) 0.0016(9) 0.0064(9) 0.0039(9)
C5 0.0261(12) 0.0190(13) 0.0237(12) 0.0087(10) 0.0040(10) 0.0021(10)
C12 0.0161(11) 0.0150(11) 0.0237(12) 0.0000(9) 0.0041(9) 0.0003(9)
C13 0.0214(12) 0.0162(12) 0.0311(13) -0.0018(10) 0.0068(10) 0.0039(10)
C14 0.0251(13) 0.0279(14) 0.0287(13) -0.0063(11) 0.0127(11) 0.0035(11)
C15 0.0228(12) 0.0237(13) 0.0225(12) 0.0005(10) 0.0112(10) 0.0005(10)
C16 0.0140(11) 0.0179(12) 0.0150(10) 0.0010(9) 0.0015(9) -0.0001(9)
C21 0.0115(10) 0.0146(11) 0.0131(10) -0.0011(8) 0.0003(8) -0.0035(9)
C22 0.0162(10) 0.0154(11) 0.0153(10) 0.0004(9) 0.0045(8) 0.0011(9)
C23 0.0193(11) 0.0133(11) 0.0162(11) 0.0007(9) 0.0019(9) -0.0015(9)
C24 0.0218(12) 0.0185(12) 0.0166(11) 0.0048(9) 0.0075(9) -0.0026(10)
C25 0.0215(12) 0.0225(13) 0.0176(11) 0.0020(9) 0.0095(9) 0.0000(10)
C26 0.0150(10) 0.0173(12) 0.0135(10) 0.0010(9) 0.0027(8) 0.0003(9)
C32 0.0190(11) 0.0182(12) 0.0142(10) -0.0008(9) 0.0032(9) -0.0013(9)
C33 0.0269(12) 0.0233(13) 0.0148(11) -0.0039(10) 0.0058(9) -0.0023(10)
C34 0.0278(13) 0.0217(13) 0.0245(12) -0.0024(10) 0.0116(10) 0.0037(10)
C35 0.0192(11) 0.0195(12) 0.0210(11) -0.0007(10) 0.0064(9) 0.0041(10)
C36 0.0161(11) 0.0118(11) 0.0170(11) 0.0019(9) 0.0054(9) 0.0008(9)
C41 0.0126(10) 0.0190(12) 0.0135(10) 0.0043(9) 0.0013(8) -0.0004(9)
C42 0.0131(10) 0.0132(11) 0.0186(11) 0.0012(9) 0.0044(9) 0.0026(9)
C43 0.0170(11) 0.0159(12) 0.0143(11) 0.0021(9) 0.0025(9) -0.0015(9)
C44 0.0136(11) 0.0205(12) 0.0173(11) 0.0049(9) -0.0004(9) 0.0017(9)
C45 0.0147(11) 0.0167(12) 0.0197(11) 0.0029(9) 0.0060(9) 0.0038(9)
C46 0.0146(10) 0.0117(11) 0.0148(10) 0.0023(8) 0.0053(8) 0.0009(9)
C51 0.0140(10) 0.0226(12) 0.0145(10) 0.0021(9) -0.0025(8) -0.0046(9)
C52 0.0196(12) 0.0260(14) 0.0279(13) -0.0001(11) 0.0039(10) -0.0005(11)
C53 0.0213(13) 0.0402(17) 0.0341(15) 0.0034(13) 0.0091(11) -0.0073(12)
C54 0.0302(14) 0.0323(15) 0.0296(14) 0.0071(12) -0.0003(11) -0.0168(12)
C55 0.0335(14) 0.0227(14) 0.0260(13) 0.0006(11) -0.0009(11) -0.0061(11)
C56 0.0229(12) 0.0230(13) 0.0202(12) -0.0003(10) 0.0028(10) -0.0039(10)
C61 0.0161(11) 0.0119(11) 0.0201(11) 0.0065(9) 0.0014(9) 0.0010(9)
C62 0.0260(12) 0.0173(12) 0.0238(12) 0.0020(10) 0.0034(10) -0.0036(10)
C63 0.0297(14) 0.0235(14) 0.0297(14) 0.0042(11) -0.0035(11) -0.0068(11)
C64 0.0187(12) 0.0306(15) 0.0397(15) 0.0160(13) -0.0032(11) -0.0063(11)
C65 0.0157(12) 0.0290(14) 0.0351(14) 0.0141(12) 0.0050(10) 0.0034(10)
C66 0.0212(12) 0.0181(12) 0.0240(12) 0.0064(10) 0.0049(10) 0.0019(10)
C101 0.0309(13) 0.0137(12) 0.0241(12) 0.0025(10) 0.0099(10) -0.0008(10)
C102 0.0561(19) 0.0196(14) 0.0403(16) 0.0036(12) 0.0265(14) 0.0076(13)
C103 0.0487(18) 0.0294(15) 0.0356(16) 0.0104(12) 0.0156(14) 0.0155(14)
C104 0.0485(19) 0.0181(14) 0.060(2) -0.0049(13) 0.0175(16) -0.0059(13)
C201 0.0219(12) 0.0219(13) 0.0151(11) -0.0026(9) -0.0011(9) 0.0023(10)
C202 0.0263(13) 0.0347(15) 0.0179(12) -0.0052(11) 0.0047(10) 0.0032(11)
C203 0.0351(14) 0.0197(13) 0.0251(13) -0.0057(10) -0.0014(11) -0.0019(11)
C204 0.0263(13) 0.0295(15) 0.0182(12) -0.0024(10) -0.0036(10) -0.0007(11)

loop_
_atom_type_symbol
_atom_type_description
_atom_type_scat_dispersion_real
_atom_type_scat_dispersion_imag
_atom_type_scat_source
C C 0.0033 0.0016 'International Tables Vol C Tables 4.2.6.8 and 6.1.1.4'
H H 0.0000 0.0000 'International Tables Vol C Tables 4.2.6.8 and 6.1.1.4'
N N 0.0061 0.0033 'International Tables Vol C Tables 4.2.6.8 and 6.1.1.4'
Ir Ir -1.4442 7.9887 'International Tables Vol C Tables 4.2.6.8 and 6.1.1.4'

loop_
_geom_angle_atom_site_label_1
_geom_angle_atom_site_label_2
_geom_angle_atom_site_label_3
_geom_angle
_geom_angle_site_symmetry_1
C41 Ir1 C21 84.73(8) .
C41 Ir1 N2 79.79(8) .
C21 Ir1 N2 96.34(8) .
C41 Ir1 N1 95.97(8) .
C21 Ir1 N1 80.09(8) .
N2 Ir1 N1 174.73(7) .
C41 Ir1 N4 94.17(8) .
C21 Ir1 N4 176.15(7) .
N2 Ir1 N4 87.08(7) .
N1 Ir1 N4 96.38(7) .
C41 Ir1 N3 175.34(8) .
C21 Ir1 N3 92.83(8) .
N2 Ir1 N3 96.58(7) .
N1 Ir1 N3 87.50(7) .
N4 Ir1 N3 88.52(7) .
C12 N1 C16 119.32(18) .
C12 N1 Ir1 124.84(15) .
C16 N1 Ir1 115.83(14) .
C32 N2 C36 119.54(18) .
C32 N2 Ir1 124.10(15) .
C36 N2 Ir1 116.30(13) .
C2 N3 C51 117.32(19) .
C2 N3 Ir1 124.80(15) .
C51 N3 Ir1 117.34(14) .
C4 N4 C61 117.04(18) .
C4 N4 Ir1 125.89(15) .
C61 N4 Ir1 116.59(13) .
C3S C1S C2S 120.9(3) 3_767
N3 C2 C3 125.4(2) .
N3 C2 C1 119.5(2) .
C3 C2 C1 115.0(2) .
C3S C2S C1S 119.1(3) .
C2 C3 C4 130.4(2) .
C1S C3S C2S 120.0(3) 3_767
N4 C4 C3 124.6(2) .
N4 C4 C5 119.5(2) .
C3 C4 C5 115.93(19) .
N1 C12 C13 122.8(2) .
C12 C13 C14 118.9(2) .
C15 C14 C13 119.1(2) .
C14 C15 C16 120.4(2) .
N1 C16 C15 119.6(2) .
N1 C16 C26 114.39(19) .
C15 C16 C26 126.0(2) .
C22 C21 C26 117.0(2) .
C22 C21 Ir1 128.23(15) .
C26 C21 Ir1 114.72(16) .
C23 C22 C21 123.2(2) .
C22 C23 C24 117.6(2) .
C22 C23 C101 122.9(2) .
C24 C23 C101 119.5(2) .
C25 C24 C23 121.1(2) .
C24 C25 C26 120.3(2) .
C25 C26 C21 120.7(2) .
C25 C26 C16 124.4(2) .
C21 C26 C16 114.93(19) .
N2 C32 C33 122.6(2) .
C32 C33 C34 118.7(2) .
C33 C34 C35 119.1(2) .
C34 C35 C36 120.3(2) .
N2 C36 C35 119.72(19) .
N2 C36 C46 113.90(18) .
C35 C36 C46 126.3(2) .
C42 C41 C46 116.85(19) .
C42 C41 Ir1 127.92(16) .
C46 C41 Ir1 115.17(16) .
C43 C42 C41 122.9(2) .
C44 C43 C42 118.0(2) .
C44 C43 C201 122.9(2) .
C42 C43 C201 119.0(2) .
C45 C44 C43 120.8(2) .
C44 C45 C46 120.2(2) .
C45 C46 C41 121.01(19) .
C45 C46 C36 124.63(19) .
C41 C46 C36 114.26(19) .
C56 C51 C52 119.2(2) .
C56 C51 N3 120.6(2) .
C52 C51 N3 120.1(2) .
C53 C52 C51 120.1(2) .
C54 C53 C52 120.2(2) .
C53 C54 C55 120.1(2) .
C54 C55 C56 119.9(3) .
C51 C56 C55 120.4(2) .
C62 C61 C66 119.4(2) .
C62 C61 N4 121.4(2) .
C66 C61 N4 119.3(2) .
C61 C62 C63 120.3(2) .
C64 C63 C62 120.5(2) .
C63 C64 C65 119.3(2) .
C66 C65 C64 120.7(2) .
C65 C66 C61 119.9(2) .
C102 C101 C23 112.2(2) .
C102 C101 C104 108.5(2) .
C23 C101 C104 109.3(2) .
C102 C101 C103 108.5(2) .
C23 C101 C103 109.5(2) .
C104 C101 C103 108.8(2) .
C204 C201 C43 112.67(19) .
C204 C201 C203 108.6(2) .
C43 C201 C203 107.33(18) .
C204 C201 C202 107.27(19) .
C43 C201 C202 111.4(2) .
C203 C201 C202 109.4(2) .

loop_
_geom_bond_atom_site_label_1
_geom_bond_atom_site_label_2
_geom_bond_distance
_geom_bond_site_symmetry_2
Ir1 C41 2.010(2) .
Ir1 C21 2.016(2) .
Ir1 N2 2.0429(17) .
Ir1 N1 2.0516(17) .
Ir1 N4 2.1594(18) .
Ir1 N3 2.1638(18) .
N1 C12 1.347(3) .
N1 C16 1.367(3) .
N2 C32 1.349(3) .
N2 C36 1.366(3) .
N3 C2 1.336(3) .
N3 C51 1.427(3) .
N4 C4 1.328(3) .
N4 C61 1.438(3) .
C1 C2 1.529(3) .
C1S C3S 1.371(5) 3_767
C1S C2S 1.378(5) .
C2 C3 1.397(3) .
C2S C3S 1.374(5) .
C3 C4 1.403(3) .
C3S C1S 1.371(5) 3_767
C4 C5 1.514(3) .
C12 C13 1.373(3) .
C13 C14 1.385(3) .
C14 C15 1.380(3) .
C15 C16 1.400(3) .
C16 C26 1.455(3) .
C21 C22 1.398(3) .
C21 C26 1.417(3) .
C22 C23 1.395(3) .
C23 C24 1.412(3) .
C23 C101 1.526(3) .
C24 C25 1.373(3) .
C25 C26 1.400(3) .
C32 C33 1.380(3) .
C33 C34 1.385(3) .
C34 C35 1.389(3) .
C35 C36 1.394(3) .
C36 C46 1.464(3) .
C41 C42 1.404(3) .
C41 C46 1.412(3) .
C42 C43 1.401(3) .
C43 C44 1.398(3) .
C43 C201 1.534(3) .
C44 C45 1.385(3) .
C45 C46 1.398(3) .
C51 C56 1.382(3) .
C51 C52 1.394(3) .
C52 C53 1.388(4) .
C53 C54 1.374(4) .
C54 C55 1.384(4) .
C55 C56 1.388(3) .
C61 C62 1.382(3) .
C61 C66 1.394(3) .
C62 C63 1.392(3) .
C63 C64 1.378(4) .
C64 C65 1.388(4) .
C65 C66 1.386(3) .
C101 C102 1.525(3) .
C101 C104 1.536(4) .
C101 C103 1.540(4) .
C201 C204 1.532(3) .
C201 C203 1.534(3) .
C201 C202 1.536(3) .
